data_4508970
loop_
_publ_author_name
'Ma, Yu'
'Cheng, Ai-Ling'
'Zhang, Jian-Yong'
'Yue, Qi'
'Gao, En-Qing'

_publ_section_title
;
 One-, Two-, and Three-Dimensional Coordination Polymers of
 Stilbenedicarboxylate with Different Metal Ions
;
_journal_issue 2
_journal_name_full 'Crystal Growth &amp; Design'
_journal_page_first 867
_journal_paper_doi 10.1021/cg800506g
_journal_volume 9
_journal_year 2009
_chemical_formula_sum 'C28.5 H22.5 Co N2.5 O4'
_chemical_formula_weight 522.92
_chemical_name_systematic
; 
 ? 
;
_space_group_IT_number 15
_symmetry_cell_setting monoclinic
_symmetry_space_group_name_Hall '-C 2yc'
_symmetry_space_group_name_H-M 'C 1 2/c 1'
_atom_sites_solution_hydrogens geom
_atom_sites_solution_primary direct
_atom_sites_solution_secondary difmap
_audit_creation_method SHELXL-97
_cell_angle_alpha 90.00
_cell_angle_beta 111.61(3)
_cell_angle_gamma 90.00
_cell_formula_units_Z 8
_cell_length_a 31.384(6)
_cell_length_b 8.2869(17)
_cell_length_c 21.465(4)
_cell_measurement_reflns_used 21507
_cell_measurement_temperature 293(2)
_cell_measurement_theta_max 27.485
_cell_measurement_theta_min 3.395
_cell_volume 5190(2)
_computing_cell_refinement 'Bruker SMART'
_computing_data_collection 'Bruker SMART'
_computing_data_reduction 'Bruker SHELXTL'
_computing_molecular_graphics 'Bruker SHELXTL'
_computing_publication_material 'Bruker SHELXTL'
_computing_structure_refinement 'Bruker SHELXTL'
_computing_structure_solution 'Bruker SHELXTL'
_diffrn_ambient_temperature 293(2)
_diffrn_measured_fraction_theta_full 0.996
_diffrn_measured_fraction_theta_max 0.996
_diffrn_measurement_device_type 'CCD area detector'
_diffrn_measurement_method 'phi and omega scans'
_diffrn_radiation_monochromator graphite
_diffrn_radiation_source 'fine-focus sealed tube'
_diffrn_radiation_type MoK\a
_diffrn_radiation_wavelength 0.71073
_diffrn_reflns_av_R_equivalents 0.0637
_diffrn_reflns_av_sigmaI/netI 0.1103
_diffrn_reflns_limit_h_max 38
_diffrn_reflns_limit_h_min -38
_diffrn_reflns_limit_k_max 10
_diffrn_reflns_limit_k_min -10
_diffrn_reflns_limit_l_max 26
_diffrn_reflns_limit_l_min -26
_diffrn_reflns_number 9670
_diffrn_reflns_theta_full 26.03
_diffrn_reflns_theta_max 26.03
_diffrn_reflns_theta_min 3.43
_diffrn_standards_decay_% 2.5
_exptl_absorpt_coefficient_mu 0.698
_exptl_absorpt_correction_T_max 0.9025
_exptl_absorpt_correction_T_min 0.8178
_exptl_absorpt_correction_type multi-scan
_exptl_absorpt_process_details SADABS
_exptl_crystal_colour red
_exptl_crystal_density_diffrn 1.338
_exptl_crystal_density_method 'not measured'
_exptl_crystal_description block
_exptl_crystal_F_000 2160
_exptl_crystal_size_max 0.30
_exptl_crystal_size_mid 0.15
_exptl_crystal_size_min 0.15
_refine_diff_density_max 0.401
_refine_diff_density_min -0.540
_refine_diff_density_rms 0.074
_refine_ls_extinction_method none
_refine_ls_goodness_of_fit_ref 0.870
_refine_ls_hydrogen_treatment constr
_refine_ls_matrix_type full
_refine_ls_number_parameters 328
_refine_ls_number_reflns 5104
_refine_ls_number_restraints 20
_refine_ls_restrained_S_all 0.885
_refine_ls_R_factor_all 0.1174
_refine_ls_R_factor_gt 0.0491
_refine_ls_shift/su_max 0.001
_refine_ls_shift/su_mean 0.000
_refine_ls_structure_factor_coef Fsqd
_refine_ls_weighting_details 'calc w=1/[\s^2^(Fo^2^)+(0.0728P)^2^+0.0000P] where P=(Fo^2^+2Fc^2^)/3'
_refine_ls_weighting_scheme calc
_refine_ls_wR_factor_gt 0.1108
_refine_ls_wR_factor_ref 0.1291
_reflns_number_gt 2729
_reflns_number_total 5104
_reflns_threshold_expression >2sigma(I)
_cod_data_source_file cg800506gsup2.cif
_cod_data_source_block 3
_cod_depositor_comments
;
The following automatic conversions were performed:

'_symmetry_cell_setting' value 'Monoclinic' changed to 'monoclinic'
according to /home/saulius/struct/CIF-dictionaries/cif_core.dic
dictionary named 'cif_core.dic' version 2.4.2 from 2011-04-26.

Automatic conversion script
Id: cif_fix_values 1891 2012-01-12 08:04:46Z andrius 
;
_cod_original_cell_volume 5190.2(18)
_cod_original_sg_symbol_H-M C2/c
_cod_original_formula_sum 'C28.50 H22.50 Co N2.50 O4'
_cod_database_code 4508970

loop_
_symmetry_equiv_pos_as_xyz
'x, y, z'
'-x, y, -z+1/2'
'x+1/2, y+1/2, z'
'-x+1/2, y+1/2, -z+1/2'
'-x, -y, -z'
'x, -y, z-1/2'
'-x+1/2, -y+1/2, -z'
'x+1/2, -y+1/2, z-1/2'

loop_
_atom_site_label
_atom_site_type_symbol
_atom_site_fract_x
_atom_site_fract_y
_atom_site_fract_z
_atom_site_U_iso_or_equiv
_atom_site_adp_type
_atom_site_occupancy
_atom_site_symmetry_multiplicity
_atom_site_calc_flag
_atom_site_refinement_flags
_atom_site_disorder_assembly
_atom_site_disorder_group
Co1 Co 0.298761(15) 0.27535(6) 0.10620(2) 0.03500(18) Uani 1 1 d . . .
N1 N 0.32442(11) 0.4763(4) 0.06369(14) 0.0454(8) Uani 1 1 d . . .
N2 N 0.28593(10) 0.0484(4) 0.14624(13) 0.0418(8) Uani 1 1 d . . .
O1 O 0.37033(8) 0.2369(3) 0.17700(12) 0.0511(7) Uani 1 1 d . . .
O2 O 0.32099(9) 0.3825(3) 0.20369(11) 0.0464(6) Uani 1 1 d . . .
O3 O 0.29480(7) 0.1469(3) 0.02506(11) 0.0401(6) Uani 1 1 d . . .
O4 O 0.26707(8) 0.1526(3) -0.08635(11) 0.0429(6) Uani 1 1 d . . .
C1 C 0.36066(13) 0.3228(5) 0.21859(18) 0.0453(10) Uani 1 1 d . . .
C2 C 0.39672(13) 0.3601(5) 0.28533(17) 0.0476(10) Uani 1 1 d . . .
C3 C 0.44098(15) 0.3040(5) 0.3015(2) 0.0673(13) Uani 1 1 d . . .
H3A H 0.4483 0.2422 0.2708 0.081 Uiso 1 1 calc R . .
C4 C 0.38649(15) 0.4544(5) 0.33075(19) 0.0644(12) Uani 1 1 d . . .
H4A H 0.3571 0.4953 0.3200 0.077 Uiso 1 1 calc R . .
C5 C 0.47418(16) 0.3388(6) 0.3628(2) 0.0784(15) Uani 1 1 d . . .
H5A H 0.5038 0.3002 0.3727 0.094 Uiso 1 1 calc R . .
C6 C 0.42070(16) 0.4886(6) 0.3934(2) 0.0728(14) Uani 1 1 d . . .
H6A H 0.4137 0.5519 0.4242 0.087 Uiso 1 1 calc R . .
C7 C 0.46468(15) 0.4290(6) 0.4097(2) 0.0656(12) Uani 1 1 d . . .
C8 C 0.50122(17) 0.4574(6) 0.4757(2) 0.0767(14) Uani 1 1 d . . .
H8A H 0.5292 0.4079 0.4829 0.092 Uiso 1 1 calc R . .
C9 C 0.29975(11) 0.1426(4) -0.03084(17) 0.0341(8) Uani 1 1 d . . .
C10 C 0.34689(11) 0.1151(4) -0.03011(17) 0.0356(8) Uani 1 1 d . . .
C11 C 0.35453(12) 0.0938(5) -0.08905(19) 0.0517(11) Uani 1 1 d . . .
H11A H 0.3302 0.1015 -0.1300 0.062 Uiso 1 1 calc R . .
C12 C 0.38346(12) 0.1029(4) 0.02985(18) 0.0449(10) Uani 1 1 d . . .
H12A H 0.3787 0.1185 0.0697 0.054 Uiso 1 1 calc R . .
C13 C 0.39833(14) 0.0609(5) -0.0872(2) 0.0601(12) Uani 1 1 d . . .
H13A H 0.4030 0.0480 -0.1272 0.072 Uiso 1 1 calc R . .
C14 C 0.42683(12) 0.0682(5) 0.03205(19) 0.0510(10) Uani 1 1 d . . .
H14A H 0.4508 0.0589 0.0733 0.061 Uiso 1 1 calc R . .
C15 C 0.43548(13) 0.0466(5) -0.0268(2) 0.0505(10) Uani 1 1 d . . .
C16 C 0.48133(12) 0.0110(5) -0.0266(2) 0.0566(11) Uani 1 1 d . . .
H16A H 0.4842 0.0031 -0.0681 0.068 Uiso 1 1 calc R . .
C17 C 0.29754(16) 0.5646(6) 0.0144(2) 0.0701(13) Uani 1 1 d . . .
H17A H 0.2661 0.5516 0.0020 0.084 Uiso 1 1 calc R . .
C18 C 0.3129(2) 0.6764(6) -0.0206(2) 0.0836(16) Uani 1 1 d . . .
H18A H 0.2920 0.7352 -0.0553 0.100 Uiso 1 1 calc R . .
C19 C 0.3574(2) 0.6990(6) -0.0042(3) 0.0810(16) Uani 1 1 d . . .
H19A H 0.3685 0.7715 -0.0277 0.097 Uiso 1 1 calc R . .
C20 C 0.38681(19) 0.6123(7) 0.0485(3) 0.0995(19) Uani 1 1 d . . .
H20A H 0.4183 0.6274 0.0624 0.119 Uiso 1 1 calc R . .
C21 C 0.36915(16) 0.5028(6) 0.0807(3) 0.0780(14) Uani 1 1 d . . .
H21A H 0.3895 0.4443 0.1162 0.094 Uiso 1 1 calc R . .
C22 C 0.25531(14) 0.0284(5) 0.1753(2) 0.0570(11) Uani 1 1 d . . .
H22A H 0.2371 0.1158 0.1768 0.068 Uiso 1 1 calc R . .
C23 C 0.24944(17) -0.1143(6) 0.2029(2) 0.0780(15) Uani 1 1 d . . .
H23A H 0.2277 -0.1234 0.2226 0.094 Uiso 1 1 calc R . .
C24 C 0.27599(19) -0.2436(5) 0.2012(2) 0.0804(16) Uani 1 1 d . . .
H24A H 0.2727 -0.3420 0.2197 0.096 Uiso 1 1 calc R . .
C25 C 0.30725(18) -0.2250(5) 0.1718(2) 0.0711(14) Uani 1 1 d . . .
H25A H 0.3256 -0.3112 0.1696 0.085 Uiso 1 1 calc R . .
C26 C 0.31146(14) -0.0797(5) 0.1457(2) 0.0572(12) Uani 1 1 d . . .
H26A H 0.3334 -0.0687 0.1263 0.069 Uiso 1 1 calc R . .
C29 C 0.5000 0.985(2) 0.2500 0.468(19) Uiso 1 2 d SD . .
H29A H 0.5000 1.0977 0.2500 0.562 Uiso 1 2 calc SR A 1
N3 N 0.5000 0.6621(17) 0.2500 0.313(9) Uiso 1 2 d SD . .
C27 C 0.4825(5) 0.7432(18) 0.2908(6) 0.158(7) Uiso 0.50 1 d PD B 1
H27A H 0.4685 0.6876 0.3158 0.190 Uiso 0.50 1 calc PR B 1
C28 C 0.4859(5) 0.9013(18) 0.2940(6) 0.201(8) Uiso 0.50 1 d PD B 1
H28A H 0.4786 0.9568 0.3265 0.241 Uiso 0.50 1 calc PR B 1
C28' C 0.4582(3) 0.9025(15) 0.2308(7) 0.188(10) Uani 0.50 1 d PD B 2
H28C H 0.4306 0.9585 0.2158 0.226 Uiso 0.50 1 calc PR B 2
C27' C 0.4587(3) 0.7496(17) 0.2343(8) 0.181(8) Uani 0.50 1 d PD B 2
H27C H 0.4314 0.6942 0.2264 0.217 Uiso 0.50 1 calc PR B 2

loop_
_atom_site_aniso_label
_atom_site_aniso_U_11
_atom_site_aniso_U_22
_atom_site_aniso_U_33
_atom_site_aniso_U_23
_atom_site_aniso_U_13
_atom_site_aniso_U_12
Co1 0.0283(3) 0.0446(3) 0.0304(3) -0.0032(2) 0.0087(2) 0.0021(2)
N1 0.046(2) 0.049(2) 0.0399(18) -0.0059(16) 0.0142(16) -0.0064(17)
N2 0.047(2) 0.042(2) 0.0358(16) -0.0013(14) 0.0156(15) 0.0054(16)
O1 0.0421(15) 0.0633(19) 0.0402(14) -0.0118(13) 0.0063(12) 0.0029(13)
O2 0.0414(16) 0.0527(17) 0.0369(14) -0.0065(12) 0.0048(12) 0.0019(13)
O3 0.0343(14) 0.0512(16) 0.0376(13) -0.0064(12) 0.0168(12) 0.0007(12)
O4 0.0305(14) 0.0613(17) 0.0361(13) 0.0003(12) 0.0114(12) 0.0098(12)
C1 0.045(3) 0.044(3) 0.037(2) 0.0038(18) 0.0033(19) -0.002(2)
C2 0.045(3) 0.047(3) 0.038(2) -0.0044(19) 0.0003(19) -0.003(2)
C3 0.055(3) 0.074(3) 0.051(3) -0.016(2) -0.006(2) 0.011(3)
C4 0.050(3) 0.087(4) 0.044(2) -0.009(2) 0.002(2) 0.001(2)
C5 0.058(3) 0.090(4) 0.059(3) -0.015(3) -0.012(2) 0.014(3)
C6 0.077(4) 0.089(4) 0.042(2) -0.020(2) 0.010(3) -0.008(3)
C7 0.055(3) 0.069(3) 0.047(2) 0.000(2) -0.011(2) -0.003(2)
C8 0.069(3) 0.081(4) 0.059(3) -0.004(3) -0.002(3) -0.006(3)
C9 0.032(2) 0.032(2) 0.037(2) -0.0036(16) 0.0116(18) 0.0016(16)
C10 0.029(2) 0.041(2) 0.040(2) -0.0007(17) 0.0164(17) 0.0020(16)
C11 0.034(2) 0.076(3) 0.048(2) 0.008(2) 0.0179(19) 0.006(2)
C12 0.032(2) 0.063(3) 0.043(2) -0.0045(19) 0.0161(19) 0.0031(19)
C13 0.047(3) 0.091(4) 0.054(3) 0.006(2) 0.032(2) 0.012(2)
C14 0.028(2) 0.068(3) 0.054(2) -0.006(2) 0.0134(19) 0.0018(19)
C15 0.032(2) 0.061(3) 0.062(3) -0.003(2) 0.022(2) 0.002(2)
C16 0.033(2) 0.076(3) 0.068(3) 0.001(3) 0.0270(19) 0.004(2)
C17 0.061(3) 0.077(3) 0.056(3) 0.013(3) 0.003(2) -0.023(3)
C18 0.092(4) 0.073(4) 0.070(3) 0.017(3) 0.011(3) -0.026(3)
C19 0.121(5) 0.058(3) 0.089(4) 0.000(3) 0.068(4) -0.019(3)
C20 0.072(4) 0.083(4) 0.163(6) 0.022(4) 0.065(4) -0.004(3)
C21 0.055(3) 0.075(3) 0.111(4) 0.025(3) 0.039(3) 0.001(3)
C22 0.071(3) 0.053(3) 0.062(3) 0.003(2) 0.043(2) 0.005(2)
C23 0.106(4) 0.066(3) 0.090(4) 0.021(3) 0.069(3) 0.010(3)
C24 0.135(5) 0.050(3) 0.080(3) 0.014(2) 0.067(4) 0.007(3)
C25 0.105(4) 0.053(3) 0.071(3) 0.013(2) 0.050(3) 0.024(3)
C26 0.068(3) 0.051(3) 0.063(3) 0.008(2) 0.037(2) 0.017(2)
C28' 0.079(10) 0.124(13) 0.27(2) -0.139(14) -0.041(11) 0.043(9)
C27' 0.103(14) 0.160(18) 0.26(2) -0.022(15) 0.039(15) -0.071(13)

loop_
_atom_type_symbol
_atom_type_description
_atom_type_scat_dispersion_real
_atom_type_scat_dispersion_imag
_atom_type_scat_source
C C 0.0033 0.0016 'International Tables Vol C Tables 4.2.6.8 and 6.1.1.4'
H H 0.0000 0.0000 'International Tables Vol C Tables 4.2.6.8 and 6.1.1.4'
N N 0.0061 0.0033 'International Tables Vol C Tables 4.2.6.8 and 6.1.1.4'
O O 0.0106 0.0060 'International Tables Vol C Tables 4.2.6.8 and 6.1.1.4'
Co Co 0.3494 0.9721 'International Tables Vol C Tables 4.2.6.8 and 6.1.1.4'

loop_
_geom_angle_atom_site_label_1
_geom_angle_atom_site_label_2
_geom_angle_atom_site_label_3
_geom_angle
_geom_angle_site_symmetry_1
_geom_angle_site_symmetry_3
O3 Co1 O4 103.88(10) . 7
O3 Co1 O2 164.39(10) . .
O4 Co1 O2 91.33(10) 7 .
O3 Co1 N2 85.57(10) . .
O4 Co1 N2 90.86(11) 7 .
O2 Co1 N2 90.78(10) . .
O3 Co1 N1 87.49(10) . .
O4 Co1 N1 100.96(11) 7 .
O2 Co1 N1 93.12(10) . .
N2 Co1 N1 167.45(11) . .
O3 Co1 O1 103.98(9) . .
O4 Co1 O1 151.13(10) 7 .
O2 Co1 O1 60.49(9) . .
N2 Co1 O1 83.86(10) . .
N1 Co1 O1 87.70(11) . .
O3 Co1 C1 134.15(11) . .
O4 Co1 C1 121.41(12) 7 .
O2 Co1 C1 30.30(10) . .
N2 Co1 C1 86.90(11) . .
N1 Co1 C1 90.46(12) . .
O1 Co1 C1 30.19(11) . .
C17 N1 C21 115.5(4) . .
C17 N1 Co1 122.4(3) . .
C21 N1 Co1 121.6(3) . .
C26 N2 C22 116.4(3) . .
C26 N2 Co1 119.2(2) . .
C22 N2 Co1 124.3(3) . .
C1 O1 Co1 87.5(2) . .
C1 O2 Co1 91.2(2) . .
C9 O3 Co1 148.0(2) . .
C9 O4 Co1 128.9(2) . 7
O1 C1 O2 120.7(3) . .
O1 C1 C2 120.0(4) . .
O2 C1 C2 119.2(3) . .
O1 C1 Co1 62.26(18) . .
O2 C1 Co1 58.48(18) . .
C2 C1 Co1 177.0(3) . .
C4 C2 C3 119.2(4) . .
C4 C2 C1 120.3(4) . .
C3 C2 C1 120.5(4) . .
C5 C3 C2 120.5(4) . .
C5 C3 H3A 119.7 . .
C2 C3 H3A 119.7 . .
C2 C4 C6 119.8(4) . .
C2 C4 H4A 120.1 . .
C6 C4 H4A 120.1 . .
C7 C5 C3 121.5(4) . .
C7 C5 H5A 119.2 . .
C3 C5 H5A 119.2 . .
C7 C6 C4 120.5(4) . .
C7 C6 H6A 119.8 . .
C4 C6 H6A 119.8 . .
C5 C7 C6 118.4(4) . .
C5 C7 C8 119.2(4) . .
C6 C7 C8 122.3(4) . .
C8 C8 C7 127.5(6) 5_666 .
C8 C8 H8A 116.3 5_666 .
C7 C8 H8A 116.3 . .
O4 C9 O3 123.7(3) . .
O4 C9 C10 118.7(3) . .
O3 C9 C10 117.5(3) . .
C12 C10 C11 118.7(3) . .
C12 C10 C9 120.2(3) . .
C11 C10 C9 121.0(3) . .
C13 C11 C10 120.1(4) . .
C13 C11 H11A 119.9 . .
C10 C11 H11A 119.9 . .
C10 C12 C14 121.4(3) . .
C10 C12 H12A 119.3 . .
C14 C12 H12A 119.3 . .
C11 C13 C15 121.6(3) . .
C11 C13 H13A 119.2 . .
C15 C13 H13A 119.2 . .
C12 C14 C15 121.0(4) . .
C12 C14 H14A 119.5 . .
C15 C14 H14A 119.5 . .
C14 C15 C13 117.1(3) . .
C14 C15 C16 122.7(4) . .
C13 C15 C16 120.2(3) . .
C16 C16 C15 126.2(5) 5_655 .
C16 C16 H16A 116.9 5_655 .
C15 C16 H16A 116.9 . .
N1 C17 C18 124.3(4) . .
N1 C17 H17A 117.9 . .
C18 C17 H17A 117.9 . .
C19 C18 C17 119.7(5) . .
C19 C18 H18A 120.2 . .
C17 C18 H18A 120.2 . .
C18 C19 C20 117.9(5) . .
C18 C19 H19A 121.0 . .
C20 C19 H19A 121.0 . .
C19 C20 C21 119.2(5) . .
C19 C20 H20A 120.4 . .
C21 C20 H20A 120.4 . .
N1 C21 C20 123.4(5) . .
N1 C21 H21A 118.3 . .
C20 C21 H21A 118.3 . .
N2 C22 C23 123.1(4) . .
N2 C22 H22A 118.5 . .
C23 C22 H22A 118.5 . .
C22 C23 C24 119.1(4) . .
C22 C23 H23A 120.5 . .
C24 C23 H23A 120.5 . .
C25 C24 C23 118.5(4) . .
C25 C24 H24A 120.8 . .
C23 C24 H24A 120.8 . .
C24 C25 C26 119.4(4) . .
C24 C25 H25A 120.3 . .
C26 C25 H25A 120.3 . .
N2 C26 C25 123.6(4) . .
N2 C26 H26A 118.2 . .
C25 C26 H26A 118.2 . .
C28 C29 C28 119.0(15) 2_655 .
C28 C29 C28' 93.0(9) 2_655 .
C28 C29 C28' 56.5(8) . .
C28 C29 C28' 56.5(8) 2_655 2_655
C28 C29 C28' 93.0(9) . 2_655
C28' C29 C28' 121.2(13) . 2_655
C28 C29 H29A 120.5 2_655 .
C28 C29 H29A 120.5 . .
C28' C29 H29A 119.4 . .
C28' C29 H29A 119.4 2_655 .
C27 N3 C27 121.2(14) . 2_655
C27 N3 C27' 98.3(9) . 2_655
C27 N3 C27' 49.6(7) 2_655 2_655
C27 N3 C27' 49.6(7) . .
C27 N3 C27' 98.3(9) 2_655 .
C27' N3 C27' 118.3(13) 2_655 .
C28 C27 N3 118.6(9) . .
C28 C27 H27A 120.7 . .
N3 C27 H27A 120.7 . .
C27 C28 C29 120.7(10) . .
C27 C28 H28A 119.7 . .
C29 C28 H28A 119.7 . .
C27' C28' C29 118.9(9) . .
C27' C28' H28C 120.6 . .
C29 C28' H28C 120.6 . .
C28' C27' N3 121.0(9) . .
C28' C27' H27C 119.5 . .
N3 C27' H27C 119.5 . .

loop_
_geom_bond_atom_site_label_1
_geom_bond_atom_site_label_2
_geom_bond_distance
_geom_bond_site_symmetry_2
Co1 O3 2.005(2) .
Co1 O4 2.039(2) 7
Co1 O2 2.140(2) .
Co1 N2 2.166(3) .
Co1 N1 2.190(3) .
Co1 O1 2.223(3) .
Co1 C1 2.509(4) .
N1 C17 1.308(5) .
N1 C21 1.332(5) .
N2 C26 1.332(4) .
N2 C22 1.335(4) .
O1 C1 1.263(4) .
O2 C1 1.266(4) .
O3 C9 1.266(4) .
O4 C9 1.256(4) .
O4 Co1 2.039(2) 7
C1 C2 1.495(5) .
C2 C4 1.376(5) .
C2 C3 1.382(5) .
C3 C5 1.374(6) .
C3 H3A 0.9300 .
C4 C6 1.407(5) .
C4 H4A 0.9300 .
C5 C7 1.372(6) .
C5 H5A 0.9300 .
C6 C7 1.384(6) .
C6 H6A 0.9300 .
C7 C8 1.477(6) .
C8 C8 1.286(8) 5_666
C8 H8A 0.9300 .
C9 C10 1.491(4) .
C10 C12 1.377(5) .
C10 C11 1.383(5) .
C11 C13 1.388(5) .
C11 H11A 0.9300 .
C12 C14 1.375(5) .
C12 H12A 0.9300 .
C13 C15 1.393(5) .
C13 H13A 0.9300 .
C14 C15 1.397(5) .
C14 H14A 0.9300 .
C15 C16 1.468(5) .
C16 C16 1.313(7) 5_655
C16 H16A 0.9300 .
C17 C18 1.385(6) .
C17 H17A 0.9300 .
C18 C19 1.323(7) .
C18 H18A 0.9300 .
C19 C20 1.371(7) .
C19 H19A 0.9300 .
C20 C21 1.374(6) .
C20 H20A 0.9300 .
C21 H21A 0.9300 .
C22 C23 1.365(6) .
C22 H22A 0.9300 .
C23 C24 1.366(6) .
C23 H23A 0.9300 .
C24 C25 1.357(6) .
C24 H24A 0.9300 .
C25 C26 1.356(5) .
C25 H25A 0.9300 .
C26 H26A 0.9300 .
C29 C28 1.373(11) 2_655
C29 C28 1.373(11) .
C29 C28' 1.402(11) .
C29 C28' 1.402(11) 2_655
C29 H29A 0.9300 .
N3 C27 1.370(11) .
N3 C27 1.370(11) 2_655
N3 C27' 1.414(11) 2_655
N3 C27' 1.414(11) .
C27 C28 1.314(14) .
C27 H27A 0.9300 .
C28 H28A 0.9300 .
C28' C27' 1.269(13) .
C28' H28C 0.9300 .
C27' H27C 0.9300 .

loop_
_geom_torsion_atom_site_label_1
_geom_torsion_atom_site_label_2
_geom_torsion_atom_site_label_3
_geom_torsion_atom_site_label_4
_geom_torsion
_geom_torsion_site_symmetry_1
_geom_torsion_site_symmetry_4
O3 Co1 N1 C17 76.5(3) . .
O4 Co1 N1 C17 -27.2(3) 7 .
O2 Co1 N1 C17 -119.1(3) . .
N2 Co1 N1 C17 132.9(5) . .
O1 Co1 N1 C17 -179.4(3) . .
C1 Co1 N1 C17 -149.3(3) . .
O3 Co1 N1 C21 -94.8(3) . .
O4 Co1 N1 C21 161.6(3) 7 .
O2 Co1 N1 C21 69.6(3) . .
N2 Co1 N1 C21 -38.3(7) . .
O1 Co1 N1 C21 9.3(3) . .
C1 Co1 N1 C21 39.4(3) . .
O3 Co1 N2 C26 51.0(3) . .
O4 Co1 N2 C26 154.9(3) 7 .
O2 Co1 N2 C26 -113.8(3) . .
N1 Co1 N2 C26 -5.6(7) . .
O1 Co1 N2 C26 -53.6(3) . .
C1 Co1 N2 C26 -83.7(3) . .
O3 Co1 N2 C22 -132.7(3) . .
O4 Co1 N2 C22 -28.9(3) 7 .
O2 Co1 N2 C22 62.5(3) . .
N1 Co1 N2 C22 170.7(4) . .
O1 Co1 N2 C22 122.7(3) . .
C1 Co1 N2 C22 92.5(3) . .
O3 Co1 O1 C1 -178.3(2) . .
O4 Co1 O1 C1 -13.8(3) 7 .
O2 Co1 O1 C1 0.0(2) . .
N2 Co1 O1 C1 -94.4(2) . .
N1 Co1 O1 C1 94.9(2) . .
O3 Co1 O2 C1 6.3(5) . .
O4 Co1 O2 C1 173.4(2) 7 .
N2 Co1 O2 C1 82.5(2) . .
N1 Co1 O2 C1 -85.6(2) . .
O1 Co1 O2 C1 0.0(2) . .
O4 Co1 O3 C9 98.4(4) 7 .
O2 Co1 O3 C9 -94.9(5) . .
N2 Co1 O3 C9 -171.8(4) . .
N1 Co1 O3 C9 -2.2(4) . .
O1 Co1 O3 C9 -89.2(4) . .
C1 Co1 O3 C9 -90.5(4) . .
Co1 O1 C1 O2 0.0(3) . .
Co1 O1 C1 C2 -177.7(3) . .
Co1 O2 C1 O1 0.0(4) . .
Co1 O2 C1 C2 177.7(3) . .
O3 Co1 C1 O1 2.3(3) . .
O4 Co1 C1 O1 172.22(18) 7 .
O2 Co1 C1 O1 180.0(3) . .
N2 Co1 C1 O1 83.1(2) . .
N1 Co1 C1 O1 -84.6(2) . .
O3 Co1 C1 O2 -177.64(17) . .
O4 Co1 C1 O2 -7.8(3) 7 .
N2 Co1 C1 O2 -96.9(2) . .
N1 Co1 C1 O2 95.4(2) . .
O1 Co1 C1 O2 -180.0(3) . .
O3 Co1 C1 C2 141(5) . .
O4 Co1 C1 C2 -49(6) 7 .
O2 Co1 C1 C2 -41(5) . .
N2 Co1 C1 C2 -138(6) . .
N1 Co1 C1 C2 54(6) . .
O1 Co1 C1 C2 139(6) . .
O1 C1 C2 C4 179.7(4) . .
O2 C1 C2 C4 1.9(6) . .
Co1 C1 C2 C4 42(6) . .
O1 C1 C2 C3 1.3(6) . .
O2 C1 C2 C3 -176.4(4) . .
Co1 C1 C2 C3 -137(5) . .
C4 C2 C3 C5 1.4(7) . .
C1 C2 C3 C5 179.7(4) . .
C3 C2 C4 C6 -1.7(7) . .
C1 C2 C4 C6 180.0(4) . .
C2 C3 C5 C7 0.2(8) . .
C2 C4 C6 C7 0.4(7) . .
C3 C5 C7 C6 -1.6(8) . .
C3 C5 C7 C8 177.6(4) . .
C4 C6 C7 C5 1.3(7) . .
C4 C6 C7 C8 -177.9(4) . .
C5 C7 C8 C8 177.6(6) . 5_666
C6 C7 C8 C8 -3.3(10) . 5_666
Co1 O4 C9 O3 14.4(5) 7 .
Co1 O4 C9 C10 -169.1(2) 7 .
Co1 O3 C9 O4 -101.2(5) . .
Co1 O3 C9 C10 82.2(5) . .
O4 C9 C10 C12 -179.8(3) . .
O3 C9 C10 C12 -3.0(5) . .
O4 C9 C10 C11 -2.8(5) . .
O3 C9 C10 C11 173.9(3) . .
C12 C10 C11 C13 0.0(6) . .
C9 C10 C11 C13 -177.0(4) . .
C11 C10 C12 C14 -0.9(6) . .
C9 C10 C12 C14 176.1(3) . .
C10 C11 C13 C15 0.7(7) . .
C10 C12 C14 C15 1.1(6) . .
C12 C14 C15 C13 -0.4(6) . .
C12 C14 C15 C16 179.4(4) . .
C11 C13 C15 C14 -0.5(6) . .
C11 C13 C15 C16 179.7(4) . .
C14 C15 C16 C16 2.7(8) . 5_655
C13 C15 C16 C16 -177.5(6) . 5_655
C21 N1 C17 C18 1.8(7) . .
Co1 N1 C17 C18 -169.9(4) . .
N1 C17 C18 C19 -0.4(8) . .
C17 C18 C19 C20 -1.6(8) . .
C18 C19 C20 C21 2.0(8) . .
C17 N1 C21 C20 -1.4(7) . .
Co1 N1 C21 C20 170.4(4) . .
C19 C20 C21 N1 -0.4(8) . .
C26 N2 C22 C23 -0.5(6) . .
Co1 N2 C22 C23 -176.8(3) . .
N2 C22 C23 C24 0.1(8) . .
C22 C23 C24 C25 -0.2(8) . .
C23 C24 C25 C26 0.5(8) . .
C22 N2 C26 C25 0.9(6) . .
Co1 N2 C26 C25 177.4(3) . .
C24 C25 C26 N2 -0.9(7) . .
C27 N3 C27 C28 -5.1(8) 2_655 .
C27' N3 C27 C28 42.3(12) 2_655 .
C27' N3 C27 C28 -78.0(12) . .
N3 C27 C28 C29 10.0(15) . .
C28 C29 C28 C27 -5.2(8) 2_655 .
C28' C29 C28 C27 67.7(11) . .
C28' C29 C28 C27 -58.2(12) 2_655 .
C28 C29 C28' C27' 55.8(12) 2_655 .
C28 C29 C28' C27' -67.3(12) . .
C28' C29 C28' C27' 3.6(8) 2_655 .
C29 C28' C27' N3 -7.0(15) . .
C27 N3 C27' C28' 79.7(13) . .
C27 N3 C27' C28' -44.6(12) 2_655 .
C27' N3 C27' C28' 3.7(8) 2_655 .
